data_1568517
loop_
_publ_author_name
'Hauser, Adrian'
'M\"unzfeld, Luca'
'Schlittenhardt, S\"oren'
'K\"oppe, Ralf'
'Uhlmann, Cedric'
'Rauska, Ulf-Christian'
'Ruben, Mario'
'Roesky, Peter W.'

_publ_section_title
;
 Molecular cyclo-P3 complexes of the rare-earth elements via a one-pot
 reaction and selective reduction
;
_journal_issue 8
_journal_name_full 'Chemical Science'
_journal_page_first 2149
_journal_page_last 2158
_journal_paper_doi 10.1039/D2SC06730G
_journal_volume 14
_journal_year 2023
_chemical_formula_moiety 'C55 H82 B N2 O3 Sm'
_chemical_formula_sum 'C55 H82 B N2 O3 Sm'
_chemical_formula_weight 980.38
_space_group_crystal_system monoclinic
_space_group_IT_number 14
_space_group_name_Hall '-P 2ybc'
_space_group_name_H-M_alt 'P 1 21/c 1'
_atom_sites_solution_hydrogens mixed
_atom_sites_solution_primary dual
_audit_creation_date 2022-04-16
_audit_creation_method
;
Olex2 1.5
(compiled 2022.04.07 svn.rca3783a0 for OlexSys, GUI svn.r6498)
;
_audit_update_record
;
2022-12-02 deposited with the CCDC.	2023-02-03 downloaded from the CCDC.
;
_cell_angle_alpha 90
_cell_angle_beta 99.004(2)
_cell_angle_gamma 90
_cell_formula_units_Z 4
_cell_length_a 13.8154(4)
_cell_length_b 14.2166(3)
_cell_length_c 26.9732(7)
_cell_measurement_reflns_used 42522
_cell_measurement_temperature 150
_cell_measurement_theta_max 26.15
_cell_measurement_theta_min 1.43
_cell_volume 5232.5(2)
_computing_cell_refinement
;
X-Area Recipe 1.34.0.0 (STOE, 2019)
;
_computing_data_collection
;
X-Area WinXpose 2.0.22.0 (STOE, 2016)
;
_computing_data_reduction
;
X-Area Integrate 1.77.0.0 (STOE, 2019)
X-Area LANA 1.77.1.0 (STOE, 2019)
;
_computing_molecular_graphics 'Olex2 1.5 (Dolomanov et al., 2009)'
_computing_publication_material
;
STOE & Cie GmbH, X-Area, software package for collecting single-crystal or
multi-domain crystal data on STOE area-detector diffractometers, for image 
processing, for the correction and scaling of reflection intensities and 
for outlier rejection, version 1.88, Darmstadt 2019
;
_computing_structure_refinement 'SHELXL 2018/3 (Sheldrick, 2015)'
_computing_structure_solution 'SHELXT  (Sheldrick, 2015)'
_diffrn_ambient_temperature 150
_diffrn_detector 'image plate (34 cm diameter)'
_diffrn_detector_area_resol_mean 6.67
_diffrn_detector_type 'STOE Imaging Plate'
_diffrn_measured_fraction_theta_full 0.999
_diffrn_measured_fraction_theta_max 0.994
_diffrn_measurement_details
;
 192 frames, detector distance = 130 mm
;
_diffrn_measurement_device '2-circle diffractometer'
_diffrn_measurement_device_type 'STOE IPDS II'
_diffrn_measurement_method 'rotation method, \w scans'
_diffrn_radiation_collimation '0.5 mm diameter, multiple pinhole'
_diffrn_radiation_monochromator 'plane graphite'
_diffrn_radiation_polarisn_norm 0
_diffrn_radiation_probe x-ray
_diffrn_radiation_type 'Mo K\a'
_diffrn_radiation_wavelength 0.71073
_diffrn_reflns_av_R_equivalents 0.0177
_diffrn_reflns_av_unetI/netI 0.0185
_diffrn_reflns_Laue_measured_fraction_full 0.999
_diffrn_reflns_Laue_measured_fraction_max 0.994
_diffrn_reflns_limit_h_max 16
_diffrn_reflns_limit_h_min -16
_diffrn_reflns_limit_k_max 17
_diffrn_reflns_limit_k_min -16
_diffrn_reflns_limit_l_max 32
_diffrn_reflns_limit_l_min -32
_diffrn_reflns_number 31394
_diffrn_reflns_point_group_measured_fraction_full 0.999
_diffrn_reflns_point_group_measured_fraction_max 0.994
_diffrn_reflns_theta_full 25.242
_diffrn_reflns_theta_max 25.650
_diffrn_reflns_theta_min 1.492
_diffrn_source 'sealed X-ray tube, 12 x 0.4 mm long-fine focus'
_diffrn_source_current 40
_diffrn_source_power 2.000
_diffrn_source_voltage 50
_exptl_absorpt_coefficient_mu 1.164
_exptl_absorpt_correction_T_max 0.5859
_exptl_absorpt_correction_T_min 0.3944
_exptl_absorpt_correction_type multi-scan
_exptl_absorpt_process_details
;
STOE X-Red32, absorption correction by Gaussian integration, analogous to
P. Coppens, "The Evaluation of Absorption and Extinction in Single-Crystal
Structure Analysis", published in: F. R. Ahmed (Editor), "Crystallographic
Computing", Munksgaard, Copenhagen (1970), 255 - 270. Afterwards scaling of
reflection intensities was performed within STOE LANA. J. Koziskova, F. Hahn,
J. Richter, J. Kozisek, Acta Chimica Slovaca, vol. 9, no. 2, 2016, pp. 136-140.
;
_exptl_crystal_colour orange
_exptl_crystal_colour_primary orange
_exptl_crystal_density_diffrn 1.245
_exptl_crystal_density_method 'not measured'
_exptl_crystal_description block
_exptl_crystal_F_000 2068
_exptl_crystal_size_max 0.63
_exptl_crystal_size_mid 0.529
_exptl_crystal_size_min 0.366
_refine_diff_density_max 0.389
_refine_diff_density_min -0.504
_refine_diff_density_rms 0.061
_refine_ls_extinction_method none
_refine_ls_goodness_of_fit_ref 1.038
_refine_ls_hydrogen_treatment mixed
_refine_ls_matrix_type full
_refine_ls_number_parameters 591
_refine_ls_number_reflns 9858
_refine_ls_number_restraints 0
_refine_ls_restrained_S_all 1.038
_refine_ls_R_factor_all 0.0312
_refine_ls_R_factor_gt 0.0242
_refine_ls_shift/su_max 0.002
_refine_ls_shift/su_mean 0.000
_refine_ls_structure_factor_coef Fsqd
_refine_ls_weighting_details 'w=1/[\s^2^(Fo^2^)+(0.0281P)^2^+5.6190P] where P=(Fo^2^+2Fc^2^)/3'
_refine_ls_weighting_scheme calc
_refine_ls_wR_factor_gt 0.0591
_refine_ls_wR_factor_ref 0.0617
_reflns_Friedel_coverage 0.000
_reflns_number_gt 8552
_reflns_number_total 9858
_reflns_threshold_expression 'I > 2\s(I)'
_cod_data_source_file d2sc06730g3.cif
_cod_data_source_block ah107_3
_cod_database_code 1568517
_shelx_shelxl_version_number 2018/3
_shelx_space_group_comment
;
The symmetry employed for this shelxl refinement is uniquely defined
by the following loop, which should always be used as a source of
symmetry information in preference to the above space-group names.
They are only intended as comments.
;
_shelx_estimated_absorpt_t_max 0.675
_shelx_estimated_absorpt_t_min 0.528
_olex2_refinement_description
;
1. Fixed Uiso
 At 1.2 times of:
  All C(H) groups, All C(H,H) groups
 At 1.5 times of:
  All C(H,H,H) groups
2.a Ternary CH refined with riding coordinates:
 C42(H42), C30(H30), C33(H33), C45(H45)
2.b Secondary CH2 refined with riding coordinates:
 C52(H52A,H52B), C54(H54A,H54B), C53(H53A,H53B), C50(H50A,H50B), C49(H49A,
 H49B), C55(H55A,H55B), C51(H51A,H51B), C48(H48A,H48B)
2.c Aromatic/amide H refined with riding coordinates:
 C5(H5), C9(H9), C3(H3), C11(H11), C39(H39), C28(H28), C27(H27), C26(H26),
 C40(H40), C38(H38)
2.d Idealised Me refined as rotating group:
 C15(H15A,H15B,H15C), C14(H14A,H14B,H14C), C44(H44A,H44B,H44C), C22(H22A,H22B,
 H22C), C19(H19A,H19B,H19C), C21(H21A,H21B,H21C), C31(H31A,H31B,H31C), C32(H32A,
 H32B,H32C), C46(H46A,H46B,H46C), C23(H23A,H23B,H23C), C47(H47A,H47B,H47C),
 C17(H17A,H17B,H17C), C34(H34A,H34B,H34C), C43(H43A,H43B,H43C), C35(H35A,H35B,
 H35C), C18(H18A,H18B,H18C)
;
_olex2_exptl_crystal_mounting_method 'The crystal was mounted on a MITIGEN holder in mineral oil'
_olex2_submission_special_instructions 'No special instructions were received'

loop_
_space_group_symop_operation_xyz
'x, y, z'
'-x, y+1/2, -z+1/2'
'-x, -y, -z'
'x, -y-1/2, z-1/2'

loop_
_atom_site_label
_atom_site_type_symbol
_atom_site_fract_x
_atom_site_fract_y
_atom_site_fract_z
_atom_site_U_iso_or_equiv
_atom_site_adp_type
_atom_site_occupancy
_atom_site_site_symmetry_order
_atom_site_calc_flag
_atom_site_refinement_flags_posn
_atom_site_refinement_flags_adp
_atom_site_refinement_flags_occupancy
_atom_site_disorder_assembly
_atom_site_disorder_group
Sm1 Sm 0.84977(2) 0.69249(2) 0.38780(2) 0.01812(4) Uani 1 1 d . . . . .
O1 O 0.68037(11) 0.63906(10) 0.36710(6) 0.0178(3) Uani 1 1 d . . . . .
O3 O 0.92304(12) 0.82483(11) 0.34684(6) 0.0265(4) Uani 1 1 d . . . . .
O2 O 0.81894(14) 0.55667(13) 0.44071(7) 0.0359(4) Uani 1 1 d . . . . .
N2 N 0.81992(13) 0.58742(13) 0.32005(7) 0.0181(4) Uani 1 1 d . . . . .
N1 N 0.73350(13) 0.79018(12) 0.41483(7) 0.0176(4) Uani 1 1 d . . . . .
C6 C 0.51864(16) 0.63498(15) 0.39201(8) 0.0179(4) Uani 1 1 d . . . . .
C13 C 0.66045(16) 0.55657(14) 0.34003(8) 0.0164(4) Uani 1 1 d . . . . .
C1 C 0.60740(16) 0.67708(15) 0.39141(8) 0.0168(4) Uani 1 1 d . . . . .
C7 C 0.49474(16) 0.53751(15) 0.36912(8) 0.0186(5) Uani 1 1 d . . . . .
C36 C 0.87924(16) 0.58776(15) 0.28110(8) 0.0195(5) Uani 1 1 d . . . . .
C8 C 0.57450(16) 0.50667(15) 0.33904(8) 0.0182(4) Uani 1 1 d . . . . .
C5 C 0.45185(17) 0.68390(15) 0.41668(9) 0.0212(5) Uani 1 1 d . . . . .
H5 H 0.389798 0.656442 0.418465 0.025 Uiso 1 1 calc R U . . .
C12 C 0.73618(16) 0.53150(15) 0.31319(8) 0.0177(4) Uani 1 1 d . . . . .
C37 C 0.97678(17) 0.55445(16) 0.29083(9) 0.0241(5) Uani 1 1 d . . . . .
C9 C 0.56423(17) 0.42520(15) 0.30938(8) 0.0211(5) Uani 1 1 d . . . . .
H9 H 0.506656 0.388252 0.308338 0.025 Uiso 1 1 calc R U . . .
C29 C 0.81679(17) 0.89637(17) 0.47964(9) 0.0248(5) Uani 1 1 d . . . . .
C3 C 0.56701(16) 0.80983(15) 0.43761(8) 0.0205(5) Uani 1 1 d . . . . .
H3 H 0.582529 0.869570 0.452545 0.025 Uiso 1 1 calc R U . . .
C2 C 0.63712(16) 0.76282(15) 0.41537(8) 0.0171(4) Uani 1 1 d . . . . .
C11 C 0.72040(17) 0.45128(15) 0.28350(8) 0.0202(5) Uani 1 1 d . . . . .
H11 H 0.768734 0.432829 0.263961 0.024 Uiso 1 1 calc R U . . .
C20 C 0.62564(18) 0.30602(16) 0.25023(9) 0.0260(5) Uani 1 1 d . . . . .
C10 C 0.63517(17) 0.39679(15) 0.28156(9) 0.0215(5) Uani 1 1 d . . . . .
C4 C 0.47391(17) 0.77141(16) 0.43859(9) 0.0210(5) Uani 1 1 d . . . . .
C41 C 0.84363(17) 0.63059(15) 0.23435(9) 0.0220(5) Uani 1 1 d . . . . .
C15 C 0.39492(17) 0.53856(17) 0.33461(10) 0.0277(5) Uani 1 1 d . . . . .
H15A H 0.344668 0.562674 0.353214 0.042 Uiso 1 1 calc R U . . .
H15B H 0.377765 0.474502 0.323001 0.042 Uiso 1 1 calc R U . . .
H15C H 0.398740 0.579186 0.305624 0.042 Uiso 1 1 calc R U . . .
C42 C 1.01445(18) 0.49984(18) 0.33858(10) 0.0299(6) Uani 1 1 d . . . . .
H42 H 0.981084 0.526029 0.365891 0.036 Uiso 1 1 calc R U . . .
C39 C 1.0035(2) 0.61273(18) 0.20972(10) 0.0335(6) Uani 1 1 d . . . . .
H39 H 1.046338 0.623341 0.185954 0.040 Uiso 1 1 calc R U . . .
C24 C 0.75965(16) 0.88329(16) 0.43210(9) 0.0201(5) Uani 1 1 d . . . . .
C25 C 0.73333(17) 0.96030(16) 0.40012(9) 0.0242(5) Uani 1 1 d . . . . .
C28 C 0.85136(19) 0.98697(19) 0.49277(10) 0.0327(6) Uani 1 1 d . . . . .
H28 H 0.891361 0.997002 0.524311 0.039 Uiso 1 1 calc R U . . .
C27 C 0.82820(19) 1.06203(18) 0.46055(11) 0.0349(6) Uani 1 1 d . . . . .
H27 H 0.853395 1.122774 0.469862 0.042 Uiso 1 1 calc R U . . .
C26 C 0.76920(19) 1.04947(17) 0.41532(11) 0.0316(6) Uani 1 1 d . . . . .
H26 H 0.752386 1.102029 0.393955 0.038 Uiso 1 1 calc R U . . .
C30 C 0.66758(19) 0.94998(17) 0.34966(10) 0.0308(6) Uani 1 1 d . . . . .
H30 H 0.643737 0.883492 0.346751 0.037 Uiso 1 1 calc R U . . .
C40 C 0.90687(19) 0.64083(17) 0.19936(9) 0.0280(5) Uani 1 1 d . . . . .
H40 H 0.882971 0.667805 0.167573 0.034 Uiso 1 1 calc R U . . .
C38 C 1.03766(19) 0.56908(18) 0.25484(10) 0.0317(6) Uani 1 1 d . . . . .
H38 H 1.103879 0.548607 0.261499 0.038 Uiso 1 1 calc R U . . .
C16 C 0.40088(18) 0.82538(17) 0.46533(10) 0.0271(5) Uani 1 1 d . . . . .
C14 C 0.4893(2) 0.46655(17) 0.41191(10) 0.0297(6) Uani 1 1 d . . . . .
H14A H 0.551444 0.466955 0.435111 0.045 Uiso 1 1 calc R U . . .
H14B H 0.477163 0.403372 0.397772 0.045 Uiso 1 1 calc R U . . .
H14C H 0.435855 0.484283 0.430025 0.045 Uiso 1 1 calc R U . . .
C33 C 0.83624(19) 0.81592(19) 0.51690(9) 0.0312(6) Uani 1 1 d . . . . .
H33 H 0.839351 0.756894 0.497041 0.037 Uiso 1 1 calc R U . . .
C52 C 0.9734(2) 0.8178(2) 0.30405(10) 0.0384(7) Uani 1 1 d . . . . .
H52A H 0.939913 0.856397 0.275959 0.046 Uiso 1 1 calc R U . . .
H52B H 0.974675 0.751625 0.292700 0.046 Uiso 1 1 calc R U . . .
C54 C 1.07240(19) 0.90328(19) 0.37060(10) 0.0325(6) Uani 1 1 d . . . . .
H54A H 1.107798 0.866906 0.399107 0.039 Uiso 1 1 calc R U . . .
H54B H 1.101247 0.967051 0.370780 0.039 Uiso 1 1 calc R U . . .
C45 C 0.73958(18) 0.66822(17) 0.22145(9) 0.0264(5) Uani 1 1 d . . . . .
H45 H 0.707524 0.662551 0.252082 0.032 Uiso 1 1 calc R U . . .
C53 C 1.0768(2) 0.8534(2) 0.32080(11) 0.0393(7) Uani 1 1 d . . . . .
H53A H 1.096447 0.897698 0.295847 0.047 Uiso 1 1 calc R U . . .
H53B H 1.124027 0.800597 0.325491 0.047 Uiso 1 1 calc R U . . .
C44 C 0.9857(2) 0.39597(19) 0.33244(11) 0.0400(7) Uani 1 1 d . . . . .
H44A H 0.914467 0.390779 0.323085 0.060 Uiso 1 1 calc R U . . .
H44B H 1.006447 0.362856 0.364198 0.060 Uiso 1 1 calc R U . . .
H44C H 1.017857 0.367788 0.306121 0.060 Uiso 1 1 calc R U . . .
C50 C 0.7689(2) 0.40346(19) 0.45230(10) 0.0361(6) Uani 1 1 d . . . . .
H50A H 0.792168 0.339122 0.461846 0.043 Uiso 1 1 calc R U . . .
H50B H 0.709120 0.399495 0.426845 0.043 Uiso 1 1 calc R U . . .
C49 C 0.7505(2) 0.45978(19) 0.49794(10) 0.0378(6) Uani 1 1 d . . . . .
H49A H 0.681313 0.454208 0.502965 0.045 Uiso 1 1 calc R U . . .
H49B H 0.793353 0.437693 0.528625 0.045 Uiso 1 1 calc R U . . .
C22 C 0.5271(2) 0.25706(19) 0.25066(12) 0.0420(7) Uani 1 1 d . . . . .
H22A H 0.520881 0.239571 0.285156 0.063 Uiso 1 1 calc R U . . .
H22B H 0.523675 0.200373 0.229780 0.063 Uiso 1 1 calc R U . . .
H22C H 0.473790 0.299876 0.237309 0.063 Uiso 1 1 calc R U . . .
C55 C 0.96461(19) 0.90824(17) 0.37342(10) 0.0313(6) Uani 1 1 d . . . . .
H55A H 0.953270 0.907458 0.408762 0.038 Uiso 1 1 calc R U . . .
H55B H 0.935313 0.966131 0.357056 0.038 Uiso 1 1 calc R U . . .
C19 C 0.2977(2) 0.7852(2) 0.45308(13) 0.0440(8) Uani 1 1 d . . . . .
H19A H 0.277280 0.784760 0.416610 0.066 Uiso 1 1 calc R U . . .
H19B H 0.252437 0.824235 0.468741 0.066 Uiso 1 1 calc R U . . .
H19C H 0.297080 0.720835 0.465995 0.066 Uiso 1 1 calc R U . . .
C21 C 0.7087(2) 0.23930(18) 0.27213(11) 0.0383(7) Uani 1 1 d . . . . .
H21A H 0.771916 0.267142 0.268085 0.057 Uiso 1 1 calc R U . . .
H21B H 0.700759 0.178949 0.254404 0.057 Uiso 1 1 calc R U . . .
H21C H 0.706580 0.229202 0.307879 0.057 Uiso 1 1 calc R U . . .
C31 C 0.7231(2) 0.9689(2) 0.30595(11) 0.0429(7) Uani 1 1 d . . . . .
H31A H 0.749332 1.033043 0.308534 0.064 Uiso 1 1 calc R U . . .
H31B H 0.678467 0.961747 0.274168 0.064 Uiso 1 1 calc R U . . .
H31C H 0.777229 0.923926 0.307116 0.064 Uiso 1 1 calc R U . . .
C32 C 0.5775(2) 1.0144(2) 0.34546(13) 0.0448(7) Uani 1 1 d . . . . .
H32A H 0.539871 0.999398 0.372367 0.067 Uiso 1 1 calc R U . . .
H32B H 0.536258 1.004741 0.312842 0.067 Uiso 1 1 calc R U . . .
H32C H 0.598815 1.080173 0.348483 0.067 Uiso 1 1 calc R U . . .
C51 C 0.8475(2) 0.46045(19) 0.43342(11) 0.0380(6) Uani 1 1 d . . . . .
H51A H 0.912760 0.446759 0.452965 0.046 Uiso 1 1 calc R U . . .
H51B H 0.849153 0.447430 0.397505 0.046 Uiso 1 1 calc R U . . .
C46 C 0.7379(2) 0.77214(19) 0.20632(12) 0.0400(7) Uani 1 1 d . . . . .
H46A H 0.776899 0.808814 0.233041 0.060 Uiso 1 1 calc R U . . .
H46B H 0.670118 0.795020 0.201044 0.060 Uiso 1 1 calc R U . . .
H46C H 0.765489 0.779079 0.175195 0.060 Uiso 1 1 calc R U . . .
C23 C 0.6349(2) 0.32780(19) 0.19556(10) 0.0352(6) Uani 1 1 d . . . . .
H23A H 0.580388 0.368230 0.180880 0.053 Uiso 1 1 calc R U . . .
H23B H 0.633033 0.268970 0.176504 0.053 Uiso 1 1 calc R U . . .
H23C H 0.697088 0.360142 0.194326 0.053 Uiso 1 1 calc R U . . .
C47 C 0.6796(2) 0.6107(2) 0.17967(11) 0.0421(7) Uani 1 1 d . . . . .
H47A H 0.709919 0.614732 0.149219 0.063 Uiso 1 1 calc R U . . .
H47B H 0.612718 0.635506 0.172770 0.063 Uiso 1 1 calc R U . . .
H47C H 0.677825 0.544792 0.190208 0.063 Uiso 1 1 calc R U . . .
C48 C 0.7748(3) 0.5604(2) 0.48586(11) 0.0458(8) Uani 1 1 d . . . . .
H48A H 0.714572 0.599169 0.480346 0.055 Uiso 1 1 calc R U . . .
H48B H 0.821009 0.588041 0.513810 0.055 Uiso 1 1 calc R U . . .
C17 C 0.3939(2) 0.9285(2) 0.44862(14) 0.0515(9) Uani 1 1 d . . . . .
H17A H 0.458172 0.958472 0.457275 0.077 Uiso 1 1 calc R U . . .
H17B H 0.346079 0.961264 0.465680 0.077 Uiso 1 1 calc R U . . .
H17C H 0.372925 0.931603 0.412233 0.077 Uiso 1 1 calc R U . . .
C34 C 0.7519(2) 0.8047(2) 0.54672(11) 0.0475(8) Uani 1 1 d . . . . .
H34A H 0.743370 0.863323 0.564692 0.071 Uiso 1 1 calc R U . . .
H34B H 0.766574 0.753290 0.570904 0.071 Uiso 1 1 calc R U . . .
H34C H 0.691483 0.790422 0.523725 0.071 Uiso 1 1 calc R U . . .
C43 C 1.1246(2) 0.5084(2) 0.35593(12) 0.0490(8) Uani 1 1 d . . . . .
H43A H 1.159765 0.478545 0.331257 0.073 Uiso 1 1 calc R U . . .
H43B H 1.142153 0.477237 0.388498 0.073 Uiso 1 1 calc R U . . .
H43C H 1.142739 0.575058 0.359189 0.073 Uiso 1 1 calc R U . . .
C35 C 0.9332(2) 0.8241(2) 0.55267(12) 0.0510(8) Uani 1 1 d . . . . .
H35A H 0.986945 0.831635 0.533219 0.076 Uiso 1 1 calc R U . . .
H35B H 0.943830 0.767133 0.573221 0.076 Uiso 1 1 calc R U . . .
H35C H 0.930919 0.878930 0.574504 0.076 Uiso 1 1 calc R U . . .
C18 C 0.4352(3) 0.8212(3) 0.52150(12) 0.0566(9) Uani 1 1 d . . . . .
H18A H 0.433348 0.755888 0.532981 0.085 Uiso 1 1 calc R U . . .
H18B H 0.392070 0.859841 0.538735 0.085 Uiso 1 1 calc R U . . .
H18C H 0.502450 0.845070 0.529103 0.085 Uiso 1 1 calc R U . . .
B1 B 1.0265(2) 0.6944(3) 0.44445(15) 0.0413(8) Uani 1 1 d . . . . .
H1A H 0.976(2) 0.758(2) 0.4503(11) 0.041(8) Uiso 1 1 d . . . . .
H1B H 1.032(2) 0.681(2) 0.4061(12) 0.041(8) Uiso 1 1 d . . . . .
H1C H 1.101(3) 0.709(2) 0.4633(13) 0.066(11) Uiso 1 1 d . . . . .
H1D H 0.991(3) 0.639(3) 0.4573(15) 0.089(13) Uiso 1 1 d . . . . .

loop_
_atom_site_aniso_label
_atom_site_aniso_U_11
_atom_site_aniso_U_22
_atom_site_aniso_U_33
_atom_site_aniso_U_23
_atom_site_aniso_U_13
_atom_site_aniso_U_12
Sm1 0.01608(6) 0.01962(6) 0.01934(6) -0.00136(5) 0.00482(4) -0.00050(5)
O1 0.0163(8) 0.0173(8) 0.0214(8) -0.0067(6) 0.0076(6) -0.0017(6)
O3 0.0251(9) 0.0284(9) 0.0275(9) 0.0018(7) 0.0083(7) -0.0063(7)
O2 0.0399(11) 0.0337(10) 0.0348(10) 0.0123(8) 0.0072(8) -0.0005(8)
N2 0.0176(9) 0.0202(9) 0.0181(9) -0.0032(7) 0.0072(7) -0.0011(7)
N1 0.0159(9) 0.0176(9) 0.0201(9) -0.0038(7) 0.0050(7) -0.0020(7)
C6 0.0204(11) 0.0171(11) 0.0173(11) 0.0009(8) 0.0062(9) 0.0000(9)
C13 0.0203(11) 0.0146(10) 0.0144(10) -0.0016(8) 0.0029(8) 0.0000(8)
C1 0.0173(11) 0.0178(11) 0.0164(10) -0.0010(8) 0.0057(8) 0.0025(8)
C7 0.0191(11) 0.0161(11) 0.0226(12) -0.0014(9) 0.0093(9) -0.0025(8)
C36 0.0217(12) 0.0176(11) 0.0209(11) -0.0076(9) 0.0087(9) -0.0037(9)
C8 0.0200(11) 0.0159(10) 0.0194(11) 0.0013(8) 0.0052(9) 0.0014(8)
C5 0.0190(11) 0.0205(11) 0.0259(12) 0.0006(9) 0.0090(9) -0.0015(9)
C12 0.0205(11) 0.0174(11) 0.0158(11) 0.0013(8) 0.0047(9) 0.0007(8)
C37 0.0227(12) 0.0240(12) 0.0275(13) -0.0084(9) 0.0098(10) 0.0001(9)
C9 0.0218(12) 0.0174(11) 0.0249(12) 0.0000(9) 0.0062(9) -0.0040(9)
C29 0.0204(12) 0.0306(13) 0.0255(13) -0.0083(10) 0.0104(10) -0.0039(10)
C3 0.0232(12) 0.0179(11) 0.0218(11) -0.0039(9) 0.0079(9) -0.0007(9)
C2 0.0182(11) 0.0166(11) 0.0167(11) 0.0002(8) 0.0034(9) 0.0001(8)
C11 0.0223(12) 0.0202(11) 0.0201(12) -0.0027(9) 0.0096(9) 0.0012(9)
C20 0.0281(13) 0.0206(12) 0.0309(13) -0.0094(10) 0.0093(10) -0.0020(10)
C10 0.0250(12) 0.0181(11) 0.0216(12) -0.0027(9) 0.0043(9) -0.0002(9)
C4 0.0213(12) 0.0202(11) 0.0234(12) -0.0009(9) 0.0092(9) 0.0016(9)
C41 0.0242(12) 0.0188(11) 0.0247(12) -0.0053(9) 0.0087(10) -0.0047(9)
C15 0.0196(12) 0.0254(12) 0.0388(15) -0.0080(10) 0.0065(11) -0.0030(10)
C42 0.0225(13) 0.0389(14) 0.0290(14) -0.0051(11) 0.0059(10) 0.0088(11)
C39 0.0353(15) 0.0329(14) 0.0386(15) -0.0055(11) 0.0256(12) -0.0048(11)
C24 0.0157(11) 0.0214(11) 0.0255(12) -0.0066(9) 0.0106(9) -0.0015(9)
C25 0.0218(12) 0.0216(12) 0.0317(13) -0.0028(10) 0.0116(10) -0.0006(9)
C28 0.0287(14) 0.0398(15) 0.0317(14) -0.0181(12) 0.0109(11) -0.0102(11)
C27 0.0314(14) 0.0257(14) 0.0522(18) -0.0169(12) 0.0206(13) -0.0104(11)
C26 0.0287(14) 0.0219(13) 0.0482(17) -0.0040(11) 0.0186(12) -0.0018(10)
C30 0.0322(14) 0.0228(13) 0.0359(15) 0.0057(10) 0.0009(11) 0.0003(10)
C40 0.0368(15) 0.0251(13) 0.0250(13) -0.0029(10) 0.0136(11) -0.0035(11)
C38 0.0225(12) 0.0334(14) 0.0422(16) -0.0077(12) 0.0149(11) 0.0013(10)
C16 0.0250(13) 0.0247(13) 0.0353(14) -0.0072(10) 0.0159(11) 0.0000(10)
C14 0.0393(15) 0.0224(12) 0.0318(14) 0.0030(10) 0.0189(12) -0.0015(11)
C33 0.0306(14) 0.0402(15) 0.0229(12) -0.0057(11) 0.0041(10) -0.0034(11)
C52 0.0432(16) 0.0446(16) 0.0310(14) -0.0092(12) 0.0172(12) -0.0163(13)
C54 0.0300(14) 0.0326(14) 0.0349(15) -0.0030(11) 0.0045(11) -0.0080(11)
C45 0.0248(13) 0.0302(13) 0.0249(13) 0.0030(10) 0.0060(10) 0.0001(10)
C53 0.0285(15) 0.0488(17) 0.0435(17) -0.0080(13) 0.0146(13) -0.0045(12)
C44 0.0480(18) 0.0365(16) 0.0347(15) 0.0027(12) 0.0036(13) 0.0110(13)
C50 0.0431(16) 0.0323(15) 0.0332(15) 0.0062(11) 0.0068(12) 0.0011(12)
C49 0.0481(17) 0.0347(15) 0.0318(15) 0.0077(11) 0.0102(13) -0.0014(13)
C22 0.0397(17) 0.0302(15) 0.0599(19) -0.0242(13) 0.0200(14) -0.0138(12)
C55 0.0354(15) 0.0255(13) 0.0356(15) -0.0035(11) 0.0138(12) -0.0057(11)
C19 0.0269(15) 0.0428(17) 0.067(2) -0.0197(14) 0.0232(14) -0.0027(12)
C21 0.0460(17) 0.0195(13) 0.0481(17) -0.0068(11) 0.0038(14) 0.0025(11)
C31 0.0447(18) 0.0510(18) 0.0324(15) 0.0062(13) 0.0041(13) 0.0165(14)
C32 0.0297(15) 0.0448(17) 0.060(2) 0.0126(14) 0.0060(14) 0.0039(13)
C51 0.0391(16) 0.0360(15) 0.0398(16) 0.0124(12) 0.0094(13) 0.0094(12)
C46 0.0339(15) 0.0321(15) 0.0534(18) 0.0040(13) 0.0056(13) 0.0032(12)
C23 0.0419(16) 0.0335(15) 0.0312(14) -0.0125(11) 0.0085(12) -0.0029(12)
C47 0.0388(16) 0.0429(17) 0.0409(17) 0.0023(13) -0.0049(13) -0.0100(13)
C48 0.069(2) 0.0388(17) 0.0321(16) 0.0084(12) 0.0145(15) 0.0005(15)
C17 0.0480(19) 0.0280(15) 0.088(3) -0.0039(15) 0.0406(18) 0.0076(13)
C34 0.0469(18) 0.066(2) 0.0322(15) 0.0112(15) 0.0136(13) -0.0039(16)
C43 0.0287(16) 0.069(2) 0.0473(19) -0.0071(16) 0.0001(14) 0.0114(15)
C35 0.0427(18) 0.068(2) 0.0381(17) 0.0019(15) -0.0049(14) -0.0069(16)
C18 0.051(2) 0.084(3) 0.0386(17) -0.0137(17) 0.0187(15) 0.0235(18)
B1 0.0245(16) 0.0439(19) 0.051(2) 0.0100(17) -0.0082(14) -0.0060(15)

loop_
_atom_type_symbol
_atom_type_description
_atom_type_scat_dispersion_real
_atom_type_scat_dispersion_imag
_atom_type_scat_source
C C 0.0033 0.0016 'International Tables Vol C Tables 4.2.6.8 and 6.1.1.4'
H H 0.0000 0.0000 'International Tables Vol C Tables 4.2.6.8 and 6.1.1.4'
B B 0.0013 0.0007 'International Tables Vol C Tables 4.2.6.8 and 6.1.1.4'
N N 0.0061 0.0033 'International Tables Vol C Tables 4.2.6.8 and 6.1.1.4'
O O 0.0106 0.0060 'International Tables Vol C Tables 4.2.6.8 and 6.1.1.4'
Sm Sm -0.1638 3.4418 'International Tables Vol C Tables 4.2.6.8 and 6.1.1.4'

loop_
_exptl_crystal_face_index_h
_exptl_crystal_face_index_k
_exptl_crystal_face_index_l
_exptl_crystal_face_perp_dist
3 4 1 0.1750
-3 -4 -1 0.1910
-1 1 -2 0.2960
3 -4 6 0.2860
2 -1 -6 0.2940
-2 1 7 0.2140

loop_
_geom_angle_atom_site_label_1
_geom_angle_atom_site_label_2
_geom_angle_atom_site_label_3
_geom_angle
_geom_angle_site_symmetry_1
_geom_angle_site_symmetry_3
_geom_angle_publ_flag
O1 Sm1 O3 125.35(5) . . ?
O1 Sm1 O2 69.15(6) . . ?
O1 Sm1 B1 153.17(9) . . ?
O1 Sm1 H1A 147.3(7) . . ?
O1 Sm1 H1B 158.1(6) . . ?
O1 Sm1 H1D 131.3(10) . . ?
O3 Sm1 O2 165.50(6) . . ?
O3 Sm1 B1 81.18(9) . . ?
O3 Sm1 H1A 73.7(7) . . ?
O3 Sm1 H1B 70.4(7) . . ?
O3 Sm1 H1D 103.3(10) . . ?
O2 Sm1 B1 84.40(9) . . ?
O2 Sm1 H1A 93.9(7) . . ?
O2 Sm1 H1B 95.5(7) . . ?
O2 Sm1 H1D 62.3(10) . . ?
N2 Sm1 O1 65.06(5) . . ?
N2 Sm1 O3 99.81(6) . . ?
N2 Sm1 O2 85.84(6) . . ?
N2 Sm1 B1 119.05(10) . . ?
N2 Sm1 H1A 144.0(7) . . ?
N2 Sm1 H1B 99.4(7) . . ?
N2 Sm1 H1D 113.3(9) . . ?
N1 Sm1 O1 64.72(5) . . ?
N1 Sm1 O3 92.11(6) . . ?
N1 Sm1 O2 95.48(6) . . ?
N1 Sm1 N2 125.35(6) . . ?
N1 Sm1 B1 115.43(10) . . ?
N1 Sm1 H1A 90.6(7) . . ?
N1 Sm1 H1B 134.5(7) . . ?
N1 Sm1 H1D 115.3(9) . . ?
B1 Sm1 H1A 25.9(7) . . ?
B1 Sm1 H1B 23.5(7) . . ?
B1 Sm1 H1D 22.2(9) . . ?
H1A Sm1 H1B 44.7(10) . . ?
H1A Sm1 H1D 39.6(11) . . ?
H1B Sm1 H1D 38.5(11) . . ?
C13 O1 Sm1 119.22(12) . . ?
C13 O1 C1 118.49(16) . . ?
C1 O1 Sm1 120.64(12) . . ?
C52 O3 Sm1 125.90(15) . . ?
C52 O3 C55 104.38(18) . . ?
C55 O3 Sm1 123.79(14) . . ?
C51 O2 Sm1 125.73(15) . . ?
C51 O2 C48 108.0(2) . . ?
C48 O2 Sm1 126.17(16) . . ?
C36 N2 Sm1 121.26(13) . . ?
C12 N2 Sm1 120.54(13) . . ?
C12 N2 C36 117.66(17) . . ?
C2 N1 Sm1 123.10(14) . . ?
C2 N1 C24 116.70(17) . . ?
C24 N1 Sm1 120.20(13) . . ?
C1 C6 C7 121.90(19) . . ?
C1 C6 C5 116.5(2) . . ?
C5 C6 C7 121.55(19) . . ?
O1 C13 C12 112.50(18) . . ?
C8 C13 O1 123.00(19) . . ?
C8 C13 C12 124.5(2) . . ?
O1 C1 C2 111.74(18) . . ?
C6 C1 O1 123.48(19) . . ?
C6 C1 C2 124.8(2) . . ?
C6 C7 C15 110.57(18) . . ?
C6 C7 C14 108.80(18) . . ?
C8 C7 C6 110.19(17) . . ?
C8 C7 C15 109.47(18) . . ?
C8 C7 C14 109.42(18) . . ?
C15 C7 C14 108.35(19) . . ?
C37 C36 N2 120.1(2) . . ?
C37 C36 C41 119.8(2) . . ?
C41 C36 N2 119.7(2) . . ?
C13 C8 C7 122.06(19) . . ?
C13 C8 C9 116.5(2) . . ?
C9 C8 C7 121.46(19) . . ?
C6 C5 H5 119.1 . . ?
C4 C5 C6 121.9(2) . . ?
C4 C5 H5 119.1 . . ?
N2 C12 C13 117.13(19) . . ?
C11 C12 N2 126.6(2) . . ?
C11 C12 C13 116.2(2) . . ?
C36 C37 C42 121.1(2) . . ?
C38 C37 C36 118.8(2) . . ?
C38 C37 C42 120.0(2) . . ?
C8 C9 H9 118.9 . . ?
C10 C9 C8 122.2(2) . . ?
C10 C9 H9 118.9 . . ?
C24 C29 C33 121.2(2) . . ?
C28 C29 C24 118.2(2) . . ?
C28 C29 C33 120.5(2) . . ?
C2 C3 H3 119.2 . . ?
C2 C3 C4 121.7(2) . . ?
C4 C3 H3 119.2 . . ?
N1 C2 C1 116.62(19) . . ?
C3 C2 N1 127.2(2) . . ?
C3 C2 C1 116.2(2) . . ?
C12 C11 H11 119.0 . . ?
C12 C11 C10 121.9(2) . . ?
C10 C11 H11 119.0 . . ?
C22 C20 C10 112.2(2) . . ?
C22 C20 C21 109.2(2) . . ?
C22 C20 C23 107.9(2) . . ?
C21 C20 C10 108.2(2) . . ?
C23 C20 C10 110.3(2) . . ?
C23 C20 C21 109.0(2) . . ?
C9 C10 C11 118.7(2) . . ?
C9 C10 C20 122.4(2) . . ?
C11 C10 C20 118.9(2) . . ?
C5 C4 C3 118.8(2) . . ?
C5 C4 C16 122.0(2) . . ?
C3 C4 C16 119.1(2) . . ?
C36 C41 C45 122.6(2) . . ?
C40 C41 C36 118.8(2) . . ?
C40 C41 C45 118.6(2) . . ?
C7 C15 H15A 109.5 . . ?
C7 C15 H15B 109.5 . . ?
C7 C15 H15C 109.5 . . ?
H15A C15 H15B 109.5 . . ?
H15A C15 H15C 109.5 . . ?
H15B C15 H15C 109.5 . . ?
C37 C42 H42 107.3 . . ?
C37 C42 C44 110.6(2) . . ?
C37 C42 C43 114.3(2) . . ?
C44 C42 H42 107.3 . . ?
C43 C42 H42 107.3 . . ?
C43 C42 C44 109.9(2) . . ?
C40 C39 H39 120.2 . . ?
C40 C39 C38 119.6(2) . . ?
C38 C39 H39 120.2 . . ?
C29 C24 N1 119.7(2) . . ?
C25 C24 N1 119.5(2) . . ?
C25 C24 C29 120.7(2) . . ?
C24 C25 C30 122.3(2) . . ?
C26 C25 C24 118.7(2) . . ?
C26 C25 C30 119.0(2) . . ?
C29 C28 H28 119.5 . . ?
C27 C28 C29 121.0(2) . . ?
C27 C28 H28 119.5 . . ?
C28 C27 H27 119.8 . . ?
C26 C27 C28 120.4(2) . . ?
C26 C27 H27 119.8 . . ?
C25 C26 H26 119.5 . . ?
C27 C26 C25 120.9(3) . . ?
C27 C26 H26 119.5 . . ?
C25 C30 H30 107.7 . . ?
C25 C30 C31 111.8(2) . . ?
C25 C30 C32 111.9(2) . . ?
C31 C30 H30 107.7 . . ?
C31 C30 C32 109.7(2) . . ?
C32 C30 H30 107.7 . . ?
C41 C40 H40 119.2 . . ?
C39 C40 C41 121.5(2) . . ?
C39 C40 H40 119.2 . . ?
C37 C38 H38 119.3 . . ?
C39 C38 C37 121.3(2) . . ?
C39 C38 H38 119.3 . . ?
C19 C16 C4 111.9(2) . . ?
C19 C16 C17 106.3(2) . . ?
C17 C16 C4 110.9(2) . . ?
C18 C16 C4 108.9(2) . . ?
C18 C16 C19 109.7(2) . . ?
C18 C16 C17 109.1(3) . . ?
C7 C14 H14A 109.5 . . ?
C7 C14 H14B 109.5 . . ?
C7 C14 H14C 109.5 . . ?
H14A C14 H14B 109.5 . . ?
H14A C14 H14C 109.5 . . ?
H14B C14 H14C 109.5 . . ?
C29 C33 H33 107.2 . . ?
C29 C33 C34 110.9(2) . . ?
C29 C33 C35 114.0(2) . . ?
C34 C33 H33 107.2 . . ?
C34 C33 C35 110.0(2) . . ?
C35 C33 H33 107.2 . . ?
O3 C52 H52A 110.4 . . ?
O3 C52 H52B 110.4 . . ?
O3 C52 C53 106.8(2) . . ?
H52A C52 H52B 108.6 . . ?
C53 C52 H52A 110.4 . . ?
C53 C52 H52B 110.4 . . ?
H54A C54 H54B 109.0 . . ?
C53 C54 H54A 111.0 . . ?
C53 C54 H54B 111.0 . . ?
C55 C54 H54A 111.0 . . ?
C55 C54 H54B 111.0 . . ?
C55 C54 C53 104.0(2) . . ?
C41 C45 H45 107.9 . . ?
C41 C45 C46 112.0(2) . . ?
C41 C45 C47 111.3(2) . . ?
C46 C45 H45 107.9 . . ?
C47 C45 H45 107.9 . . ?
C47 C45 C46 109.6(2) . . ?
C52 C53 C54 104.6(2) . . ?
C52 C53 H53A 110.8 . . ?
C52 C53 H53B 110.8 . . ?
C54 C53 H53A 110.8 . . ?
C54 C53 H53B 110.8 . . ?
H53A C53 H53B 108.9 . . ?
C42 C44 H44A 109.5 . . ?
C42 C44 H44B 109.5 . . ?
C42 C44 H44C 109.5 . . ?
H44A C44 H44B 109.5 . . ?
H44A C44 H44C 109.5 . . ?
H44B C44 H44C 109.5 . . ?
H50A C50 H50B 109.2 . . ?
C49 C50 H50A 111.3 . . ?
C49 C50 H50B 111.3 . . ?
C51 C50 H50A 111.3 . . ?
C51 C50 H50B 111.3 . . ?
C51 C50 C49 102.2(2) . . ?
C50 C49 H49A 110.8 . . ?
C50 C49 H49B 110.8 . . ?
H49A C49 H49B 108.9 . . ?
C48 C49 C50 104.6(2) . . ?
C48 C49 H49A 110.8 . . ?
C48 C49 H49B 110.8 . . ?
C20 C22 H22A 109.5 . . ?
C20 C22 H22B 109.5 . . ?
C20 C22 H22C 109.5 . . ?
H22A C22 H22B 109.5 . . ?
H22A C22 H22C 109.5 . . ?
H22B C22 H22C 109.5 . . ?
O3 C55 C54 104.7(2) . . ?
O3 C55 H55A 110.8 . . ?
O3 C55 H55B 110.8 . . ?
C54 C55 H55A 110.8 . . ?
C54 C55 H55B 110.8 . . ?
H55A C55 H55B 108.9 . . ?
C16 C19 H19A 109.5 . . ?
C16 C19 H19B 109.5 . . ?
C16 C19 H19C 109.5 . . ?
H19A C19 H19B 109.5 . . ?
H19A C19 H19C 109.5 . . ?
H19B C19 H19C 109.5 . . ?
C20 C21 H21A 109.5 . . ?
C20 C21 H21B 109.5 . . ?
C20 C21 H21C 109.5 . . ?
H21A C21 H21B 109.5 . . ?
H21A C21 H21C 109.5 . . ?
H21B C21 H21C 109.5 . . ?
C30 C31 H31A 109.5 . . ?
C30 C31 H31B 109.5 . . ?
C30 C31 H31C 109.5 . . ?
H31A C31 H31B 109.5 . . ?
H31A C31 H31C 109.5 . . ?
H31B C31 H31C 109.5 . . ?
C30 C32 H32A 109.5 . . ?
C30 C32 H32B 109.5 . . ?
C30 C32 H32C 109.5 . . ?
H32A C32 H32B 109.5 . . ?
H32A C32 H32C 109.5 . . ?
H32B C32 H32C 109.5 . . ?
O2 C51 C50 103.7(2) . . ?
O2 C51 H51A 111.0 . . ?
O2 C51 H51B 111.0 . . ?
C50 C51 H51A 111.0 . . ?
C50 C51 H51B 111.0 . . ?
H51A C51 H51B 109.0 . . ?
C45 C46 H46A 109.5 . . ?
C45 C46 H46B 109.5 . . ?
C45 C46 H46C 109.5 . . ?
H46A C46 H46B 109.5 . . ?
H46A C46 H46C 109.5 . . ?
H46B C46 H46C 109.5 . . ?
C20 C23 H23A 109.5 . . ?
C20 C23 H23B 109.5 . . ?
C20 C23 H23C 109.5 . . ?
H23A C23 H23B 109.5 . . ?
H23A C23 H23C 109.5 . . ?
H23B C23 H23C 109.5 . . ?
C45 C47 H47A 109.5 . . ?
C45 C47 H47B 109.5 . . ?
C45 C47 H47C 109.5 . . ?
H47A C47 H47B 109.5 . . ?
H47A C47 H47C 109.5 . . ?
H47B C47 H47C 109.5 . . ?
O2 C48 C49 106.5(2) . . ?
O2 C48 H48A 110.4 . . ?
O2 C48 H48B 110.4 . . ?
C49 C48 H48A 110.4 . . ?
C49 C48 H48B 110.4 . . ?
H48A C48 H48B 108.6 . . ?
C16 C17 H17A 109.5 . . ?
C16 C17 H17B 109.5 . . ?
C16 C17 H17C 109.5 . . ?
H17A C17 H17B 109.5 . . ?
H17A C17 H17C 109.5 . . ?
H17B C17 H17C 109.5 . . ?
C33 C34 H34A 109.5 . . ?
C33 C34 H34B 109.5 . . ?
C33 C34 H34C 109.5 . . ?
H34A C34 H34B 109.5 . . ?
H34A C34 H34C 109.5 . . ?
H34B C34 H34C 109.5 . . ?
C42 C43 H43A 109.5 . . ?
C42 C43 H43B 109.5 . . ?
C42 C43 H43C 109.5 . . ?
H43A C43 H43B 109.5 . . ?
H43A C43 H43C 109.5 . . ?
H43B C43 H43C 109.5 . . ?
C33 C35 H35A 109.5 . . ?
C33 C35 H35B 109.5 . . ?
C33 C35 H35C 109.5 . . ?
H35A C35 H35B 109.5 . . ?
H35A C35 H35C 109.5 . . ?
H35B C35 H35C 109.5 . . ?
C16 C18 H18A 109.5 . . ?
C16 C18 H18B 109.5 . . ?
C16 C18 H18C 109.5 . . ?
H18A C18 H18B 109.5 . . ?
H18A C18 H18C 109.5 . . ?
H18B C18 H18C 109.5 . . ?
Sm1 B1 H1A 64.5(14) . . ?
Sm1 B1 H1B 68.9(16) . . ?
Sm1 B1 H1C 168.0(18) . . ?
Sm1 B1 H1D 75(2) . . ?
H1A B1 H1B 114(2) . . ?
H1A B1 H1C 110(2) . . ?
H1A B1 H1D 103(3) . . ?
H1B B1 H1C 106(2) . . ?
H1B B1 H1D 108(3) . . ?
H1C B1 H1D 117(3) . . ?

loop_
_geom_bond_atom_site_label_1
_geom_bond_atom_site_label_2
_geom_bond_distance
_geom_bond_site_symmetry_2
_geom_bond_publ_flag
Sm1 O1 2.4406(15) . ?
Sm1 O3 2.4770(16) . ?
Sm1 O2 2.4773(17) . ?
Sm1 N2 2.3464(18) . ?
Sm1 N1 2.3254(18) . ?
Sm1 B1 2.671(3) . ?
Sm1 H1A 2.41(3) . ?
Sm1 H1B 2.49(3) . ?
Sm1 H1D 2.60(4) . ?
O1 C13 1.386(2) . ?
O1 C1 1.395(2) . ?
O3 C52 1.441(3) . ?
O3 C55 1.456(3) . ?
O2 C51 1.446(3) . ?
O2 C48 1.446(3) . ?
N2 C36 1.430(3) . ?
N2 C12 1.392(3) . ?
N1 C2 1.389(3) . ?
N1 C24 1.431(3) . ?
C6 C1 1.367(3) . ?
C6 C7 1.532(3) . ?
C6 C5 1.404(3) . ?
C13 C8 1.380(3) . ?
C13 C12 1.408(3) . ?
C1 C2 1.410(3) . ?
C7 C8 1.531(3) . ?
C7 C15 1.538(3) . ?
C7 C14 1.544(3) . ?
C36 C37 1.414(3) . ?
C36 C41 1.417(3) . ?
C8 C9 1.402(3) . ?
C5 H5 0.9500 . ?
C5 C4 1.390(3) . ?
C12 C11 1.391(3) . ?
C37 C42 1.524(4) . ?
C37 C38 1.396(3) . ?
C9 H9 0.9500 . ?
C9 C10 1.385(3) . ?
C29 C24 1.409(3) . ?
C29 C28 1.400(3) . ?
C29 C33 1.519(4) . ?
C3 H3 0.9500 . ?
C3 C2 1.388(3) . ?
C3 C4 1.401(3) . ?
C11 H11 0.9500 . ?
C11 C10 1.404(3) . ?
C20 C10 1.537(3) . ?
C20 C22 1.530(3) . ?
C20 C21 1.534(4) . ?
C20 C23 1.531(4) . ?
C4 C16 1.534(3) . ?
C41 C40 1.390(3) . ?
C41 C45 1.522(3) . ?
C15 H15A 0.9800 . ?
C15 H15B 0.9800 . ?
C15 H15C 0.9800 . ?
C42 H42 1.0000 . ?
C42 C44 1.531(4) . ?
C42 C43 1.526(4) . ?
C39 H39 0.9500 . ?
C39 C40 1.380(4) . ?
C39 C38 1.382(4) . ?
C24 C25 1.406(3) . ?
C25 C26 1.399(3) . ?
C25 C30 1.520(4) . ?
C28 H28 0.9500 . ?
C28 C27 1.382(4) . ?
C27 H27 0.9500 . ?
C27 C26 1.369(4) . ?
C26 H26 0.9500 . ?
C30 H30 1.0000 . ?
C30 C31 1.528(4) . ?
C30 C32 1.535(4) . ?
C40 H40 0.9500 . ?
C38 H38 0.9500 . ?
C16 C19 1.523(4) . ?
C16 C17 1.532(4) . ?
C16 C18 1.516(4) . ?
C14 H14A 0.9800 . ?
C14 H14B 0.9800 . ?
C14 H14C 0.9800 . ?
C33 H33 1.0000 . ?
C33 C34 1.524(4) . ?
C33 C35 1.528(4) . ?
C52 H52A 0.9900 . ?
C52 H52B 0.9900 . ?
C52 C53 1.517(4) . ?
C54 H54A 0.9900 . ?
C54 H54B 0.9900 . ?
C54 C53 1.528(4) . ?
C54 C55 1.505(4) . ?
C45 H45 1.0000 . ?
C45 C46 1.532(4) . ?
C45 C47 1.528(4) . ?
C53 H53A 0.9900 . ?
C53 H53B 0.9900 . ?
C44 H44A 0.9800 . ?
C44 H44B 0.9800 . ?
C44 H44C 0.9800 . ?
C50 H50A 0.9900 . ?
C50 H50B 0.9900 . ?
C50 C49 1.523(4) . ?
C50 C51 1.505(4) . ?
C49 H49A 0.9900 . ?
C49 H49B 0.9900 . ?
C49 C48 1.516(4) . ?
C22 H22A 0.9800 . ?
C22 H22B 0.9800 . ?
C22 H22C 0.9800 . ?
C55 H55A 0.9900 . ?
C55 H55B 0.9900 . ?
C19 H19A 0.9800 . ?
C19 H19B 0.9800 . ?
C19 H19C 0.9800 . ?
C21 H21A 0.9800 . ?
C21 H21B 0.9800 . ?
C21 H21C 0.9800 . ?
C31 H31A 0.9800 . ?
C31 H31B 0.9800 . ?
C31 H31C 0.9800 . ?
C32 H32A 0.9800 . ?
C32 H32B 0.9800 . ?
C32 H32C 0.9800 . ?
C51 H51A 0.9900 . ?
C51 H51B 0.9900 . ?
C46 H46A 0.9800 . ?
C46 H46B 0.9800 . ?
C46 H46C 0.9800 . ?
C23 H23A 0.9800 . ?
C23 H23B 0.9800 . ?
C23 H23C 0.9800 . ?
C47 H47A 0.9800 . ?
C47 H47B 0.9800 . ?
C47 H47C 0.9800 . ?
C48 H48A 0.9900 . ?
C48 H48B 0.9900 . ?
C17 H17A 0.9800 . ?
C17 H17B 0.9800 . ?
C17 H17C 0.9800 . ?
C34 H34A 0.9800 . ?
C34 H34B 0.9800 . ?
C34 H34C 0.9800 . ?
C43 H43A 0.9800 . ?
C43 H43B 0.9800 . ?
C43 H43C 0.9800 . ?
C35 H35A 0.9800 . ?
C35 H35B 0.9800 . ?
C35 H35C 0.9800 . ?
C18 H18A 0.9800 . ?
C18 H18B 0.9800 . ?
C18 H18C 0.9800 . ?
B1 H1A 1.17(3) . ?
B1 H1B 1.07(3) . ?
B1 H1C 1.09(4) . ?
B1 H1D 1.02(4) . ?

loop_
_geom_torsion_atom_site_label_1
_geom_torsion_atom_site_label_2
_geom_torsion_atom_site_label_3
_geom_torsion_atom_site_label_4
_geom_torsion
_geom_torsion_site_symmetry_1
_geom_torsion_site_symmetry_2
_geom_torsion_site_symmetry_3
_geom_torsion_site_symmetry_4
_geom_torsion_publ_flag
Sm1 O1 C13 C8 160.51(16) . . . . ?
Sm1 O1 C13 C12 -20.9(2) . . . . ?
Sm1 O1 C1 C6 -161.94(17) . . . . ?
Sm1 O1 C1 C2 17.4(2) . . . . ?
Sm1 O3 C52 C53 -119.6(2) . . . . ?
Sm1 O3 C55 C54 113.65(19) . . . . ?
Sm1 O2 C51 C50 -148.73(17) . . . . ?
Sm1 O2 C48 C49 167.45(17) . . . . ?
Sm1 N2 C36 C37 71.2(2) . . . . ?
Sm1 N2 C36 C41 -102.2(2) . . . . ?
Sm1 N2 C12 C13 15.3(3) . . . . ?
Sm1 N2 C12 C11 -162.68(18) . . . . ?
Sm1 N1 C2 C1 -9.5(3) . . . . ?
Sm1 N1 C2 C3 169.41(18) . . . . ?
Sm1 N1 C24 C29 -74.5(2) . . . . ?
Sm1 N1 C24 C25 101.5(2) . . . . ?
O1 C13 C8 C7 -1.6(3) . . . . ?
O1 C13 C8 C9 179.13(19) . . . . ?
O1 C13 C12 N2 4.1(3) . . . . ?
O1 C13 C12 C11 -177.71(18) . . . . ?
O1 C1 C2 N1 -5.5(3) . . . . ?
O1 C1 C2 C3 175.51(18) . . . . ?
O3 C52 C53 C54 -14.0(3) . . . . ?
N2 C36 C37 C42 12.5(3) . . . . ?
N2 C36 C37 C38 -170.1(2) . . . . ?
N2 C36 C41 C40 171.9(2) . . . . ?
N2 C36 C41 C45 -6.4(3) . . . . ?
N2 C12 C11 C10 176.2(2) . . . . ?
N1 C24 C25 C26 -172.6(2) . . . . ?
N1 C24 C25 C30 7.2(3) . . . . ?
C6 C1 C2 N1 173.9(2) . . . . ?
C6 C1 C2 C3 -5.1(3) . . . . ?
C6 C7 C8 C13 8.5(3) . . . . ?
C6 C7 C8 C9 -172.2(2) . . . . ?
C6 C5 C4 C3 -2.5(3) . . . . ?
C6 C5 C4 C16 179.6(2) . . . . ?
C13 O1 C1 C6 3.3(3) . . . . ?
C13 O1 C1 C2 -177.36(18) . . . . ?
C13 C8 C9 C10 -1.4(3) . . . . ?
C13 C12 C11 C10 -1.9(3) . . . . ?
C1 O1 C13 C8 -4.9(3) . . . . ?
C1 O1 C13 C12 173.70(18) . . . . ?
C1 C6 C7 C8 -10.1(3) . . . . ?
C1 C6 C7 C15 -131.2(2) . . . . ?
C1 C6 C7 C14 109.9(2) . . . . ?
C1 C6 C5 C4 1.1(3) . . . . ?
C7 C6 C1 O1 4.8(3) . . . . ?
C7 C6 C1 C2 -174.4(2) . . . . ?
C7 C6 C5 C4 178.5(2) . . . . ?
C7 C8 C9 C10 179.4(2) . . . . ?
C36 N2 C12 C13 -156.43(19) . . . . ?
C36 N2 C12 C11 25.6(3) . . . . ?
C36 C37 C42 C44 82.7(3) . . . . ?
C36 C37 C42 C43 -152.8(2) . . . . ?
C36 C37 C38 C39 -1.9(4) . . . . ?
C36 C41 C40 C39 -1.8(3) . . . . ?
C36 C41 C45 C46 124.1(2) . . . . ?
C36 C41 C45 C47 -112.7(3) . . . . ?
C8 C13 C12 N2 -177.3(2) . . . . ?
C8 C13 C12 C11 0.9(3) . . . . ?
C8 C9 C10 C11 0.4(3) . . . . ?
C8 C9 C10 C20 178.1(2) . . . . ?
C5 C6 C1 O1 -177.87(19) . . . . ?
C5 C6 C1 C2 2.8(3) . . . . ?
C5 C6 C7 C8 172.8(2) . . . . ?
C5 C6 C7 C15 51.6(3) . . . . ?
C5 C6 C7 C14 -67.3(3) . . . . ?
C5 C4 C16 C19 -14.7(3) . . . . ?
C5 C4 C16 C17 -133.2(3) . . . . ?
C5 C4 C16 C18 106.7(3) . . . . ?
C12 N2 C36 C37 -117.1(2) . . . . ?
C12 N2 C36 C41 69.5(3) . . . . ?
C12 C13 C8 C7 180.0(2) . . . . ?
C12 C13 C8 C9 0.7(3) . . . . ?
C12 C11 C10 C9 1.3(3) . . . . ?
C12 C11 C10 C20 -176.5(2) . . . . ?
C37 C36 C41 C40 -1.5(3) . . . . ?
C37 C36 C41 C45 -179.8(2) . . . . ?
C29 C24 C25 C26 3.3(3) . . . . ?
C29 C24 C25 C30 -176.9(2) . . . . ?
C29 C28 C27 C26 1.2(4) . . . . ?
C3 C4 C16 C19 167.4(2) . . . . ?
C3 C4 C16 C17 49.0(3) . . . . ?
C3 C4 C16 C18 -71.1(3) . . . . ?
C2 N1 C24 C29 105.4(2) . . . . ?
C2 N1 C24 C25 -78.6(3) . . . . ?
C2 C3 C4 C5 0.1(3) . . . . ?
C2 C3 C4 C16 177.9(2) . . . . ?
C4 C3 C2 N1 -175.4(2) . . . . ?
C4 C3 C2 C1 3.5(3) . . . . ?
C41 C36 C37 C42 -174.1(2) . . . . ?
C41 C36 C37 C38 3.3(3) . . . . ?
C15 C7 C8 C13 130.3(2) . . . . ?
C15 C7 C8 C9 -50.4(3) . . . . ?
C42 C37 C38 C39 175.6(2) . . . . ?
C24 N1 C2 C1 170.66(19) . . . . ?
C24 N1 C2 C3 -10.5(3) . . . . ?
C24 C29 C28 C27 1.5(4) . . . . ?
C24 C29 C33 C34 -83.9(3) . . . . ?
C24 C29 C33 C35 151.3(2) . . . . ?
C24 C25 C26 C27 -0.5(4) . . . . ?
C24 C25 C30 C31 -112.4(3) . . . . ?
C24 C25 C30 C32 124.1(2) . . . . ?
C28 C29 C24 N1 172.1(2) . . . . ?
C28 C29 C24 C25 -3.8(3) . . . . ?
C28 C29 C33 C34 92.8(3) . . . . ?
C28 C29 C33 C35 -32.0(3) . . . . ?
C28 C27 C26 C25 -1.8(4) . . . . ?
C26 C25 C30 C31 67.5(3) . . . . ?
C26 C25 C30 C32 -56.1(3) . . . . ?
C30 C25 C26 C27 179.7(2) . . . . ?
C40 C41 C45 C46 -54.2(3) . . . . ?
C40 C41 C45 C47 69.0(3) . . . . ?
C40 C39 C38 C37 -1.4(4) . . . . ?
C38 C37 C42 C44 -94.7(3) . . . . ?
C38 C37 C42 C43 29.8(3) . . . . ?
C38 C39 C40 C41 3.3(4) . . . . ?
C14 C7 C8 C13 -111.1(2) . . . . ?
C14 C7 C8 C9 68.2(3) . . . . ?
C33 C29 C24 N1 -11.0(3) . . . . ?
C33 C29 C24 C25 173.1(2) . . . . ?
C33 C29 C28 C27 -175.3(2) . . . . ?
C52 O3 C55 C54 -40.5(3) . . . . ?
C45 C41 C40 C39 176.6(2) . . . . ?
C53 C54 C55 O3 30.9(3) . . . . ?
C50 C49 C48 O2 -8.8(3) . . . . ?
C49 C50 C51 O2 -38.7(3) . . . . ?
C22 C20 C10 C9 4.3(3) . . . . ?
C22 C20 C10 C11 -178.0(2) . . . . ?
C55 O3 C52 C53 33.8(3) . . . . ?
C55 C54 C53 C52 -10.3(3) . . . . ?
C21 C20 C10 C9 -116.2(3) . . . . ?
C21 C20 C10 C11 61.5(3) . . . . ?
C51 O2 C48 C49 -16.0(3) . . . . ?
C51 C50 C49 C48 28.8(3) . . . . ?
C23 C20 C10 C9 124.6(2) . . . . ?
C23 C20 C10 C11 -57.7(3) . . . . ?
C48 O2 C51 C50 34.7(3) . . . . ?
